data_7050400
loop_
_publ_author_name
'Fedorov, Yu. V.'
'Fedorova, O. A.'
'Andryukhina, E. N.'
'Gromov, S. P.'
'Alfimov, M. V.'
'Kuzmina, L. G.'
'Churakov, A. V.'
'Howard, J. A. K.'
'Aaron, J.-J.'

_publ_section_title
;
 Ditopic complex formation of the crown-containing
 2-styrylbenzothiazole
;
_journal_issue 2
_journal_name_full 'New Journal of Chemistry'
_journal_page_first 280
_journal_paper_doi 10.1039/b205305e
_journal_volume 27
_journal_year 2003
_chemical_formula_sum 'C25 H28 Ag2 N4 O11 S'
_chemical_formula_weight 808.31
_chemical_name_systematic
; 
? 
;
_space_group_IT_number 2
_symmetry_cell_setting triclinic
_symmetry_space_group_name_Hall '-P 1'
_symmetry_space_group_name_H-M 'P -1'
_atom_sites_solution_hydrogens geom
_atom_sites_solution_primary direct
_atom_sites_solution_secondary difmap
_audit_creation_method SHELXL
_cell_angle_alpha 88.270(3)
_cell_angle_beta 81.119(3)
_cell_angle_gamma 76.369(3)
_cell_formula_units_Z 2
_cell_length_a 9.4310(5)
_cell_length_b 11.6540(6)
_cell_length_c 13.4464(7)
_cell_measurement_temperature 102(2)
_cell_volume 1419.00(13)
_computing_structure_refinement 'SHELXL-93 (Sheldrick, 1993)'
_computing_structure_solution 'SHELXS-86 (Sheldrick, 1990)'
_diffrn_ambient_temperature 102.0(2)
_diffrn_radiation_monochromator graphite
_diffrn_radiation_source 'fine-focus sealed tube'
_diffrn_radiation_type MoK\a
_diffrn_radiation_wavelength 0.71073
_diffrn_reflns_av_R_equivalents 0.0797
_diffrn_reflns_av_sigmaI/netI 0.1091
_diffrn_reflns_limit_h_max 11
_diffrn_reflns_limit_h_min -12
_diffrn_reflns_limit_k_max 16
_diffrn_reflns_limit_k_min -16
_diffrn_reflns_limit_l_max 18
_diffrn_reflns_limit_l_min -18
_diffrn_reflns_number 16240
_diffrn_reflns_theta_max 28.50
_diffrn_reflns_theta_min 1.53
_exptl_absorpt_coefficient_mu 1.521
_exptl_absorpt_correction_T_max 0.84117
_exptl_absorpt_correction_T_min 0.74396
_exptl_absorpt_correction_type empirical
_exptl_crystal_density_diffrn 1.892
_exptl_crystal_F_000 808
_exptl_crystal_size_max 0.24
_exptl_crystal_size_mid 0.14
_exptl_crystal_size_min 0.08
_refine_diff_density_max 1.120
_refine_diff_density_min -0.658
_refine_diff_density_rms 0.155
_refine_ls_extinction_coef 0.0000(3)
_refine_ls_extinction_expression Fc^*^=kFc[1+0.001xFc^2^\l^3^/sin(2\q)]^-1/4^
_refine_ls_extinction_method SHELXL
_refine_ls_goodness_of_fit_all 1.011
_refine_ls_goodness_of_fit_obs 1.116
_refine_ls_matrix_type full
_refine_ls_number_parameters 401
_refine_ls_number_reflns 6259
_refine_ls_number_restraints 0
_refine_ls_restrained_S_all 1.040
_refine_ls_restrained_S_obs 1.116
_refine_ls_R_factor_all 0.1080
_refine_ls_R_factor_obs 0.0550
_refine_ls_shift/esd_max -2.141
_refine_ls_shift/esd_mean 0.005
_refine_ls_structure_factor_coef Fsqd
_refine_ls_weighting_details 'w=1/[\s^2^(Fo^2^)+(0.0475P)^2^+0.0000P] where P=(Fo^2^+2Fc^2^)/3'
_refine_ls_weighting_scheme calc
_refine_ls_wR_factor_all 0.1278
_refine_ls_wR_factor_obs 0.1062
_reflns_number_observed 4419
_reflns_number_total 7139
_reflns_observed_criterion >2sigma(I)
_cod_data_source_file b205305e.txt
_cod_data_source_block abs
_cod_depositor_comments
;
The following automatic conversions were performed:
'_symmetry_cell_setting' value 'Triclinic' changed to 'triclinic'
according to '/home/saulius/struct/CIF-dictionaries/cif_core.dic'
dictionary named 'cif_core.dic' version 2.4.1 from
2010-06-29.

'_exptl_absorpt_correction_type' value 'Empirical' changed to
'empirical' according to
'/home/saulius/struct/CIF-dictionaries/cif_core.dic' dictionary named
'cif_core.dic' version 2.4.1 from 2010-06-29.

Automatic conversion script
Id: cif_fix_enum 1527 2010-12-29 10:47:43Z saulius 

The following automatic conversions were performed:

'_refine_ls_weighting_scheme' value 'calc
w=1/[\s^2^(Fo^2^)+(0.0475P)^2^+0.0000P] where P=(Fo^2^+2Fc^2^)/3' was
changed to 'calc'. New tag '_refine_ls_weighting_details' was
created. The value of the new tag was set to
'w=1/[\s^2^(Fo^2^)+(0.0475P)^2^+0.0000P] where P=(Fo^2^+2Fc^2^)/3'.

Automatic conversion script
Id: cif_fix_values 3143 2015-03-26 13:38:13Z robertas 
;
_cod_original_sg_symbol_H-M P-1
_cod_database_code 7050400

loop_
_symmetry_equiv_pos_as_xyz
'x, y, z'
'-x, -y, -z'

loop_
_atom_site_aniso_label
_atom_site_aniso_U_11
_atom_site_aniso_U_22
_atom_site_aniso_U_33
_atom_site_aniso_U_23
_atom_site_aniso_U_13
_atom_site_aniso_U_12
Ag1 0.0182(2) 0.0219(2) 0.0229(3) 0.0006(2) -0.0028(2) -0.0073(2)
Ag2 0.0373(3) 0.0225(3) 0.0332(3) 0.0010(2) -0.0131(2) -0.0023(2)
S1 0.0299(9) 0.0248(8) 0.0252(8) -0.0050(6) 0.0017(7) -0.0131(7)
O1 0.022(2) 0.011(2) 0.023(2) 0.004(2) -0.011(2) -0.004(2)
O2 0.022(2) 0.018(2) 0.021(2) -0.003(2) 0.002(2) -0.009(2)
O3 0.019(2) 0.025(2) 0.027(2) -0.004(2) 0.001(2) -0.009(2)
O4 0.020(2) 0.027(2) 0.028(2) -0.008(2) -0.003(2) -0.002(2)
O5 0.014(2) 0.021(2) 0.016(2) 0.001(2) -0.004(2) -0.002(2)
O6 0.022(2) 0.030(2) 0.030(2) 0.008(2) -0.011(2) -0.005(2)
O7 0.038(3) 0.028(2) 0.031(3) 0.009(2) -0.010(2) -0.007(2)
O8 0.025(3) 0.053(3) 0.045(3) 0.005(2) -0.006(2) -0.023(2)
O9 0.038(3) 0.025(2) 0.033(3) -0.004(2) 0.002(2) -0.011(2)
O10 0.043(3) 0.025(2) 0.038(3) -0.003(2) -0.006(2) 0.001(2)
O11 0.029(3) 0.065(3) 0.028(3) 0.004(2) -0.016(2) -0.013(2)
N1 0.015(3) 0.027(3) 0.020(3) -0.008(2) 0.001(2) -0.006(2)
N2 0.017(3) 0.025(3) 0.022(3) -0.005(2) 0.000(2) -0.005(2)
N3 0.028(3) 0.028(3) 0.016(3) -0.001(2) 0.003(2) -0.008(2)
N4 0.045(4) 0.039(3) 0.033(3) 0.000(3) -0.009(3) 0.009(3)
C1 0.023(3) 0.010(2) 0.019(3) 0.003(2) -0.005(2) -0.003(2)
C2 0.021(3) 0.017(3) 0.021(3) 0.005(2) 0.003(2) -0.005(2)
C3 0.030(4) 0.014(3) 0.026(3) 0.000(2) 0.004(3) -0.009(2)
C4 0.028(4) 0.026(3) 0.034(4) -0.006(3) 0.003(3) -0.016(3)
C5 0.017(3) 0.036(4) 0.033(4) -0.012(3) -0.005(3) -0.009(3)
C6 0.022(3) 0.041(4) 0.031(4) -0.017(3) -0.004(3) -0.010(3)
C7 0.028(4) 0.033(4) 0.026(3) -0.005(3) -0.013(3) 0.002(3)
C8 0.022(3) 0.028(3) 0.013(3) 0.007(2) -0.007(2) 0.004(2)
C9 0.016(3) 0.020(3) 0.013(3) -0.004(2) 0.001(2) 0.000(2)
C10 0.023(3) 0.013(3) 0.014(3) -0.002(2) 0.003(2) -0.005(2)
C11 0.020(3) 0.019(3) 0.017(3) -0.001(2) -0.005(2) -0.004(2)
C12 0.017(3) 0.017(3) 0.022(3) -0.002(2) 0.003(2) -0.006(2)
C13 0.030(3) 0.007(2) 0.029(3) 0.003(2) -0.004(3) -0.004(2)
C14 0.028(3) 0.016(3) 0.020(3) 0.001(2) -0.005(3) 0.001(2)
C15 0.023(3) 0.014(3) 0.022(3) -0.002(2) -0.002(2) -0.009(2)
C16 0.021(3) 0.016(3) 0.021(3) -0.004(2) 0.004(2) -0.012(2)
C17 0.016(3) 0.025(3) 0.021(3) -0.005(2) 0.002(2) -0.009(2)
C18 0.022(3) 0.039(4) 0.021(3) -0.012(3) 0.006(3) -0.011(3)
C19 0.024(4) 0.036(4) 0.041(4) -0.024(3) 0.013(3) -0.013(3)
C20 0.026(4) 0.049(4) 0.034(4) -0.031(3) 0.010(3) -0.017(3)
C21 0.018(3) 0.057(5) 0.025(3) -0.020(3) 0.006(3) -0.009(3)
C22 0.020(3) 0.036(4) 0.024(3) -0.011(3) 0.007(3) -0.010(3)
C23 0.015(3) 0.035(3) 0.019(3) -0.009(3) 0.004(2) -0.003(3)
C24 0.028(4) 0.043(4) 0.024(3) -0.001(3) -0.006(3) -0.002(3)
C25 0.033(4) 0.034(4) 0.037(4) -0.001(3) -0.009(3) -0.005(3)

loop_
_atom_site_label
_atom_site_type_symbol
_atom_site_fract_x
_atom_site_fract_y
_atom_site_fract_z
_atom_site_U_iso_or_equiv
_atom_site_thermal_displace_type
_atom_site_occupancy
_atom_site_calc_flag
_atom_site_refinement_flags
_atom_site_disorder_group
Ag1 Ag 0.00824(5) 0.86048(4) 0.41790(3) 0.02060(13) Uani 1 d . .
Ag2 Ag -0.28880(6) 0.64503(4) -0.15041(4) 0.0310(2) Uani 1 d . .
S1 S -0.3084(2) 0.28392(13) 0.02039(12) 0.0260(3) Uani 1 d . .
O1 O 0.0575(4) 0.7632(3) 0.2332(3) 0.0180(8) Uani 1 d . .
O2 O -0.0149(4) 1.0061(3) 0.2670(3) 0.0200(8) Uani 1 d . .
O3 O 0.1851(4) 0.9827(3) 0.4106(3) 0.0237(9) Uani 1 d . .
O4 O 0.2157(4) 0.7707(3) 0.5306(3) 0.0252(9) Uani 1 d . .
O5 O 0.1770(4) 0.6396(3) 0.3717(3) 0.0170(8) Uani 1 d . .
O6 O -0.1444(4) 0.7389(4) 0.4967(3) 0.0273(10) Uani 1 d . .
O7 O -0.2605(5) 0.8482(4) 0.3887(3) 0.0318(10) Uani 1 d . .
O8 O -0.3525(5) 0.7111(4) 0.4681(4) 0.0385(12) Uani 1 d . .
O9 O -0.2571(5) 0.9415(4) 0.0054(3) 0.0324(10) Uani 1 d . .
O10 O -0.1545(5) 0.7585(4) -0.0355(3) 0.0369(11) Uani 1 d . .
O11 O -0.3424(5) 0.8502(4) -0.1038(3) 0.0394(12) Uani 1 d . .
N1 N -0.3339(5) 0.4758(4) -0.0861(3) 0.0209(10) Uani 1 d . .
N2 N -0.2540(5) 0.7653(4) 0.4506(4) 0.0215(11) Uani 1 d . .
N3 N -0.2520(6) 0.8516(4) -0.0424(4) 0.0244(11) Uani 1 d . .
N4 N -0.4516(7) 0.7255(5) -0.2750(4) 0.042(2) Uani 1 d . .
C1 C -0.0222(6) 0.8429(4) 0.1661(4) 0.0175(12) Uani 1 d . .
H1A H -0.1299(6) 0.8576(4) 0.1891(4) 0.021 Uiso 1 calc R .
H1B H -0.0004(6) 0.8097(4) 0.0970(4) 0.021 Uiso 1 calc R .
C2 C 0.0291(6) 0.9552(5) 0.1684(4) 0.0202(12) Uani 1 d . .
H2A H 0.1379(6) 0.9384(5) 0.1508(4) 0.024 Uiso 1 calc R .
H2B H -0.0146(6) 1.0113(5) 0.1185(4) 0.024 Uiso 1 calc R .
C3 C 0.0583(7) 1.0952(5) 0.2864(5) 0.0236(13) Uani 1 d . .
H3A H -0.0042(7) 1.1482(5) 0.3405(5) 0.028 Uiso 1 calc R .
H3B H 0.0708(7) 1.1432(5) 0.2250(5) 0.028 Uiso 1 calc R .
C4 C 0.2077(7) 1.0444(5) 0.3174(5) 0.0285(14) Uani 1 d . .
H4B H 0.2706(7) 0.9894(5) 0.2649(5) 0.034 Uiso 1 calc R .
H4C H 0.2575(7) 1.1085(5) 0.3263(5) 0.034 Uiso 1 calc R .
C5 C 0.3239(6) 0.9226(6) 0.4416(5) 0.0275(14) Uani 1 d . .
H5A H 0.3836(6) 0.9803(6) 0.4497(5) 0.033 Uiso 1 calc R .
H5B H 0.3806(6) 0.8639(6) 0.3899(5) 0.033 Uiso 1 calc R .
C6 C 0.2922(7) 0.8626(6) 0.5391(5) 0.031(2) Uani 1 d . .
H6A H 0.3863(7) 0.8280(6) 0.5642(5) 0.037 Uiso 1 calc R .
H6B H 0.2315(7) 0.9218(6) 0.5891(5) 0.037 Uiso 1 calc R .
C7 C 0.3130(7) 0.6599(5) 0.5004(5) 0.0295(15) Uani 1 d . .
H7A H 0.3567(7) 0.6214(5) 0.5589(5) 0.035 Uiso 1 calc R .
H7B H 0.3943(7) 0.6724(5) 0.4483(5) 0.035 Uiso 1 calc R .
C8 C 0.2292(6) 0.5815(5) 0.4590(4) 0.0221(13) Uani 1 d . .
H8A H 0.2946(6) 0.5030(5) 0.4407(4) 0.027 Uiso 1 calc R .
H8B H 0.1452(6) 0.5709(5) 0.5097(4) 0.027 Uiso 1 calc R .
C9 C 0.1044(6) 0.5832(5) 0.3159(4) 0.0172(11) Uani 1 d . .
C10 C 0.0364(6) 0.6514(4) 0.2400(4) 0.0168(11) Uani 1 d . .
C11 C -0.0405(6) 0.6043(5) 0.1795(4) 0.0182(12) Uani 1 d . .
H11A H -0.0862(6) 0.6515(5) 0.1291(4) 0.022 Uiso 1 calc R .
C12 C -0.0520(6) 0.4853(5) 0.1921(4) 0.0189(12) Uani 1 d . .
C13 C 0.0164(7) 0.4199(5) 0.2677(4) 0.0225(13) Uani 1 d . .
H13A H 0.0096(7) 0.3401(5) 0.2772(4) 0.027 Uiso 1 calc R .
C14 C 0.0940(7) 0.4673(5) 0.3295(4) 0.0222(13) Uani 1 d . .
H14A H 0.1392(7) 0.4206(5) 0.3803(4) 0.027 Uiso 1 calc R .
C15 C -0.1305(6) 0.4312(5) 0.1284(4) 0.0193(12) Uani 1 d . .
H15A H -0.1362(6) 0.3522(5) 0.1437(4) 0.023 Uiso 1 calc R .
C16 C -0.1952(6) 0.4807(5) 0.0510(4) 0.0189(12) Uani 1 d . .
H16A H -0.1869(6) 0.5587(5) 0.0335(4) 0.023 Uiso 1 calc R .
C17 C -0.2770(6) 0.4256(5) -0.0087(4) 0.0205(12) Uani 1 d . .
C18 C -0.4060(7) 0.2945(6) -0.0799(4) 0.0272(14) Uani 1 d . .
C19 C -0.4772(7) 0.2124(6) -0.1136(5) 0.034(2) Uani 1 d . .
H19A H -0.4750(7) 0.1381(6) -0.0821(5) 0.041 Uiso 1 calc R .
C20 C -0.5516(7) 0.2468(6) -0.1964(5) 0.036(2) Uani 1 d . .
H20A H -0.6025(7) 0.1945(6) -0.2203(5) 0.043 Uiso 1 calc R .
C21 C -0.5537(7) 0.3534(6) -0.2446(5) 0.034(2) Uani 1 d . .
H21A H -0.6044(7) 0.3720(6) -0.3010(5) 0.041 Uiso 1 calc R .
C22 C -0.4834(6) 0.4333(6) -0.2121(5) 0.0271(14) Uani 1 d . .
H22A H -0.4844(6) 0.5063(6) -0.2457(5) 0.032 Uiso 1 calc R .
C23 C -0.4099(6) 0.4040(5) -0.1277(4) 0.0239(13) Uani 1 d . .
C24 C -0.5280(7) 0.8162(6) -0.2538(5) 0.032(2) Uani 1 d . .
C25 C -0.6203(9) 0.9320(7) -0.2264(6) 0.035(2) Uani 1 d . .
H25A H -0.7231(80) 0.9273(57) -0.2186(49) 0.037(19) Uiso 1 d . .
H25B H -0.5829(81) 0.9742(64) -0.2643(56) 0.037(23) Uiso 1 d . .
H25C H -0.6085(85) 0.9672(68) -0.1576(63) 0.063(24) Uiso 1 d . .

loop_
_atom_type_symbol
_atom_type_description
_atom_type_scat_dispersion_real
_atom_type_scat_dispersion_imag
_atom_type_scat_source
C C 0.0033 0.0016 'International Tables Vol C Tables 4.2.6.8 and 6.1.1.4'
H H 0.0000 0.0000 'International Tables Vol C Tables 4.2.6.8 and 6.1.1.4'
N N 0.0061 0.0033 'International Tables Vol C Tables 4.2.6.8 and 6.1.1.4'
O O 0.0106 0.0060 'International Tables Vol C Tables 4.2.6.8 and 6.1.1.4'
S S 0.1246 0.1234 'International Tables Vol C Tables 4.2.6.8 and 6.1.1.4'
Ag Ag -0.8971 1.1015 'International Tables Vol C Tables 4.2.6.8 and 6.1.1.4'

loop_
_geom_angle_atom_site_label_1
_geom_angle_atom_site_label_2
_geom_angle_atom_site_label_3
_geom_angle
_geom_angle_site_symmetry_1
_geom_angle_site_symmetry_3
_geom_angle_publ_flag
O6 Ag1 O3 155.39(14) . . ?
O6 Ag1 O2 132.73(12) . . ?
O3 Ag1 O2 69.30(12) . . ?
O6 Ag1 O4 91.29(13) . . ?
O3 Ag1 O4 69.12(13) . . ?
O2 Ag1 O4 135.69(13) . . ?
O6 Ag1 O1 96.92(13) . . ?
O3 Ag1 O1 104.53(12) . . ?
O2 Ag1 O1 63.43(11) . . ?
O4 Ag1 O1 114.09(11) . . ?
O6 Ag1 O5 77.61(13) . . ?
O3 Ag1 O5 104.31(12) . . ?
O2 Ag1 O5 115.36(11) . . ?
O4 Ag1 O5 62.22(11) . . ?
O1 Ag1 O5 56.38(10) . . ?
O6 Ag1 O3 77.09(13) . 2_576 ?
O3 Ag1 O3 88.79(12) . 2_576 ?
O2 Ag1 O3 100.86(11) . 2_576 ?
O4 Ag1 O3 92.90(11) . 2_576 ?
O1 Ag1 O3 152.62(11) . 2_576 ?
O5 Ag1 O3 143.77(11) . 2_576 ?
N1 Ag2 O11 138.8(2) . . ?
N1 Ag2 N4 111.3(2) . . ?
O11 Ag2 N4 81.6(2) . . ?
C18 S1 C17 89.4(3) . . ?
C10 O1 C1 117.4(4) . . ?
C10 O1 Ag1 109.8(3) . . ?
C1 O1 Ag1 110.0(3) . . ?
C3 O2 C2 114.4(4) . . ?
C3 O2 Ag1 106.1(3) . . ?
C2 O2 Ag1 116.7(3) . . ?
C4 O3 C5 111.5(4) . . ?
C4 O3 Ag1 115.0(3) . . ?
C5 O3 Ag1 113.8(3) . . ?
C7 O4 C6 113.0(5) . . ?
C7 O4 Ag1 117.6(3) . . ?
C6 O4 Ag1 105.6(3) . . ?
C9 O5 C8 118.3(4) . . ?
C9 O5 Ag1 108.7(3) . . ?
C8 O5 Ag1 111.2(3) . . ?
N2 O6 Ag1 102.4(3) . . ?
N3 O11 Ag2 102.8(4) . . ?
C17 N1 C23 111.3(5) . . ?
C17 N1 Ag2 122.3(4) . . ?
C23 N1 Ag2 126.0(4) . . ?
O8 N2 O7 121.7(5) . . ?
O8 N2 O6 119.9(5) . . ?
O7 N2 O6 118.4(5) . . ?
O9 N3 O10 121.5(5) . . ?
O9 N3 O11 121.4(5) . . ?
O10 N3 O11 117.0(5) . . ?
C24 N4 Ag2 114.1(5) . . ?
O1 C1 C2 105.9(4) . . ?
O2 C2 C1 109.2(4) . . ?
O2 C3 C4 112.5(4) . . ?
O3 C4 C3 107.8(5) . . ?
O3 C5 C6 108.6(5) . . ?
O4 C6 C5 112.7(5) . . ?
O4 C7 C8 109.7(5) . . ?
O5 C8 C7 106.4(5) . . ?
O5 C9 C14 124.6(5) . . ?
O5 C9 C10 115.7(5) . . ?
C14 C9 C10 119.7(5) . . ?
O1 C10 C11 125.2(5) . . ?
O1 C10 C9 113.8(4) . . ?
C11 C10 C9 121.0(5) . . ?
C10 C11 C12 120.1(5) . . ?
C13 C12 C11 117.7(5) . . ?
C13 C12 C15 120.4(5) . . ?
C11 C12 C15 121.9(5) . . ?
C12 C13 C14 122.4(5) . . ?
C9 C14 C13 119.1(5) . . ?
C16 C15 C12 127.1(5) . . ?
C15 C16 C17 125.6(5) . . ?
N1 C17 C16 123.5(5) . . ?
N1 C17 S1 114.9(4) . . ?
C16 C17 S1 121.5(4) . . ?
C23 C18 C19 121.1(6) . . ?
C23 C18 S1 109.8(4) . . ?
C19 C18 S1 129.1(5) . . ?
C20 C19 C18 116.3(6) . . ?
C21 C20 C19 122.8(6) . . ?
C20 C21 C22 121.0(6) . . ?
C21 C22 C23 118.4(6) . . ?
N1 C23 C18 114.6(5) . . ?
N1 C23 C22 125.0(6) . . ?
C18 C23 C22 120.4(5) . . ?
N4 C24 C25 178.1(8) . . ?

loop_
_geom_bond_atom_site_label_1
_geom_bond_atom_site_label_2
_geom_bond_distance
_geom_bond_site_symmetry_2
_geom_bond_publ_flag
Ag1 O6 2.367(4) . ?
Ag1 O3 2.426(4) . ?
Ag1 O2 2.607(4) . ?
Ag1 O4 2.659(4) . ?
Ag1 O1 2.690(4) . ?
Ag1 O5 2.721(4) . ?
Ag1 O3 3.061(4) 2_576 ?
Ag2 N1 2.236(5) . ?
Ag2 O11 2.406(5) . ?
Ag2 N4 2.462(5) . ?
S1 C18 1.732(6) . ?
S1 C17 1.767(6) . ?
O1 C10 1.362(6) . ?
O1 C1 1.439(6) . ?
O2 C3 1.426(6) . ?
O2 C2 1.430(6) . ?
O3 C4 1.438(7) . ?
O3 C5 1.448(7) . ?
O4 C7 1.426(7) . ?
O4 C6 1.441(7) . ?
O5 C9 1.366(6) . ?
O5 C8 1.433(6) . ?
O6 N2 1.258(6) . ?
O7 N2 1.252(6) . ?
O8 N2 1.232(6) . ?
O9 N3 1.234(6) . ?
O10 N3 1.257(6) . ?
O11 N3 1.278(6) . ?
N1 C17 1.304(7) . ?
N1 C23 1.401(7) . ?
N4 C24 1.146(8) . ?
C1 C2 1.501(7) . ?
C3 C4 1.512(9) . ?
C5 C6 1.490(9) . ?
C7 C8 1.509(8) . ?
C9 C14 1.381(8) . ?
C9 C10 1.413(7) . ?
C10 C11 1.374(7) . ?
C11 C12 1.419(7) . ?
C12 C13 1.398(8) . ?
C12 C15 1.458(7) . ?
C13 C14 1.392(8) . ?
C15 C16 1.335(8) . ?
C16 C17 1.452(7) . ?
C18 C23 1.407(9) . ?
C18 C19 1.413(8) . ?
C19 C20 1.404(10) . ?
C20 C21 1.382(10) . ?
C21 C22 1.379(8) . ?
C22 C23 1.412(8) . ?
C24 C25 1.446(10) . ?
